data_4023743
loop_
_publ_author_name
'Daniel B. Werz'
'Felix R. Fischer'
'Stefan C. Kornmayer'
'Frank Rominger'
'Rolf Gleiter'

_publ_contact_author_address
;
        Organisch-Chemisches Institut
        Universit\"at Heidelberg
        Im Neuenheimer Feld 270
        D-69120 Heidelberg
        Germany
;
_publ_contact_author_email rolf.gleiter@oci.uni-heidelberg.de
_publ_contact_author_fax '049 6221 54- 4205'
_publ_contact_author_name 'Gleiter, Rolf'
_publ_contact_author_phone '049 6221 54- 8400'
_publ_section_title
;
 Macrocyclic Cyclophanes with Two and Three
 \a,\w-Dichalcogena-1,4-diethynylaryl Units:
 Syntheses and Structural Properties
;
_journal_name_full 'Journal of Organic Chemistry'
_journal_page_first 8021
_journal_page_last 8029
_journal_paper_doi 10.1021/jo801378p
_journal_volume 73
_journal_year 2008
_chemical_formula_sum 'C42 H52 S4'
_chemical_formula_weight 685.08
_chemical_name_systematic
; 
 ? 
;
_space_group_IT_number 14
_symmetry_cell_setting monoclinic
_symmetry_space_group_name_Hall '-P 2yn'
_symmetry_space_group_name_H-M 'P 1 21/n 1'
_atom_sites_solution_hydrogens geom
_atom_sites_solution_primary direct
_atom_sites_solution_secondary difmap
_audit_creation_method SHELXL-97
_cell_angle_alpha 90.00
_cell_angle_beta 95.9190(10)
_cell_angle_gamma 90.00
_cell_formula_units_Z 2
_cell_length_a 5.99950(10)
_cell_length_b 20.0529(3)
_cell_length_c 16.1288(2)
_cell_measurement_temperature 200(2)
_cell_volume 1930.07(5)
_computing_cell_refinement 'Bruker SMART'
_computing_data_collection 'Bruker SMART'
_computing_data_reduction 'Bruker SAINT'
_computing_molecular_graphics 'Bruker SHELXTL'
_computing_publication_material 'Bruker SHELXTL'
_computing_structure_refinement 'SHELXL-97 (Sheldrick, 1997)'
_computing_structure_solution 'SHELXS-97 (Sheldrick, 1990)'
_diffrn_ambient_temperature 200(2)
_diffrn_measured_fraction_theta_full 0.999
_diffrn_measured_fraction_theta_max 0.999
_diffrn_measurement_device_type 'CCD area detector'
_diffrn_measurement_method 'phi and omega scans'
_diffrn_radiation_monochromator graphite
_diffrn_radiation_source 'fine-focus sealed tube'
_diffrn_radiation_type MoK\a
_diffrn_radiation_wavelength 0.71073
_diffrn_reflns_av_R_equivalents 0.0364
_diffrn_reflns_av_sigmaI/netI 0.0308
_diffrn_reflns_limit_h_max 7
_diffrn_reflns_limit_h_min -7
_diffrn_reflns_limit_k_max 25
_diffrn_reflns_limit_k_min -25
_diffrn_reflns_limit_l_max 20
_diffrn_reflns_limit_l_min -20
_diffrn_reflns_number 17828
_diffrn_reflns_theta_full 26.37
_diffrn_reflns_theta_max 26.37
_diffrn_reflns_theta_min 1.63
_exptl_absorpt_coefficient_mu 0.274
_exptl_absorpt_correction_T_max 0.9627
_exptl_absorpt_correction_T_min 0.9031
_exptl_absorpt_correction_type multi-scan
_exptl_absorpt_process_details 'Blessing, Acta Cryst. (1995) A51 33-38.'
_exptl_crystal_colour colorless
_exptl_crystal_density_diffrn 1.179
_exptl_crystal_density_meas ?
_exptl_crystal_density_method .
_exptl_crystal_description polyhedron
_exptl_crystal_F_000 736
_exptl_crystal_size_max 0.38
_exptl_crystal_size_mid 0.20
_exptl_crystal_size_min 0.14
_refine_diff_density_max 0.238
_refine_diff_density_min -0.297
_refine_diff_density_rms 0.042
_refine_ls_extinction_method none
_refine_ls_goodness_of_fit_ref 1.042
_refine_ls_hydrogen_treatment constr
_refine_ls_matrix_type full
_refine_ls_number_parameters 210
_refine_ls_number_reflns 3958
_refine_ls_number_restraints 0
_refine_ls_restrained_S_all 1.042
_refine_ls_R_factor_all 0.0549
_refine_ls_R_factor_gt 0.0349
_refine_ls_shift/su_max 0.001
_refine_ls_shift/su_mean 0.000
_refine_ls_structure_factor_coef Fsqd
_refine_ls_weighting_details 'calc w=1/[\s^2^(Fo^2^)+(0.0332P)^2^+0.6265P] where P=(Fo^2^+2Fc^2^)/3'
_refine_ls_weighting_scheme calc
_refine_ls_wR_factor_gt 0.0777
_refine_ls_wR_factor_ref 0.0852
_reflns_number_gt 3033
_reflns_number_total 3958
_reflns_threshold_expression >2sigma(I)
_cod_data_source_file jo801378p_si_002_06.cif
_cod_data_source_block ff3_(in_paper_7(5))
_cod_depositor_comments
;
The following automatic conversions were performed:
'_symmetry_cell_setting' value 'Monoclinic' changed to 'monoclinic'
according to '/home/saulius/struct/CIF-dictionaries/cif_core.dic'
dictionary named 'cif_core.dic' version 2.4.1 from 2010-06-29.

Automatic conversion script
Id: cif_fix_enum 1527 2010-12-29 10:47:43Z saulius 
;
_cod_original_sg_symbol_H-M 'P 21/n'
_cod_database_code 4023743

loop_
_symmetry_equiv_pos_as_xyz
'x, y, z'
'-x+1/2, y+1/2, -z+1/2'
'-x, -y, -z'
'x-1/2, -y-1/2, z-1/2'

loop_
_atom_site_label
_atom_site_type_symbol
_atom_site_fract_x
_atom_site_fract_y
_atom_site_fract_z
_atom_site_U_iso_or_equiv
_atom_site_adp_type
_atom_site_occupancy
_atom_site_symmetry_multiplicity
_atom_site_calc_flag
_atom_site_refinement_flags
_atom_site_disorder_assembly
_atom_site_disorder_group
S1 S -0.33665(8) 0.79067(2) -0.04713(3) 0.04019(13) Uani 1 1 d . . .
S2 S 0.41399(8) 0.35863(2) 0.35018(3) 0.03908(13) Uani 1 1 d . . .
C2 C -0.2109(3) 0.73041(8) 0.01365(10) 0.0312(4) Uani 1 1 d . . .
C3 C -0.1340(3) 0.68632(8) 0.05791(10) 0.0297(4) Uani 1 1 d . . .
C4 C -0.0442(3) 0.63222(7) 0.10947(9) 0.0264(3) Uani 1 1 d . . .
C5 C -0.1618(3) 0.60902(8) 0.17439(9) 0.0282(3) Uani 1 1 d . . .
H5 H -0.2953 0.6299 0.1838 0.034 Uiso 1 1 calc R . .
C6 C -0.0867(3) 0.55606(8) 0.22518(9) 0.0267(3) Uani 1 1 d . . .
C7 C 0.1596(2) 0.60186(8) 0.09480(9) 0.0258(3) Uani 1 1 d . . .
C8 C 0.2357(3) 0.54935(8) 0.14612(9) 0.0289(3) Uani 1 1 d . . .
H8 H 0.3706 0.5290 0.1373 0.035 Uiso 1 1 calc R . .
C9 C 0.1177(3) 0.52572(8) 0.21071(9) 0.0269(3) Uani 1 1 d . . .
C10 C 0.2063(3) 0.47032(8) 0.25980(10) 0.0304(4) Uani 1 1 d . . .
C11 C 0.2872(3) 0.42379(8) 0.29851(10) 0.0318(4) Uani 1 1 d . . .
C13 C 0.1701(3) 0.30849(9) 0.36743(11) 0.0431(5) Uani 1 1 d . . .
H13A H 0.2206 0.2686 0.3978 0.052 Uiso 1 1 calc R . .
H13B H 0.0776 0.3336 0.4023 0.052 Uiso 1 1 calc R . .
C14 C 0.0272(3) 0.28788(9) 0.28877(11) 0.0399(4) Uani 1 1 d . . .
H14A H -0.0220 0.3277 0.2581 0.048 Uiso 1 1 calc R . .
H14B H -0.1053 0.2653 0.3043 0.048 Uiso 1 1 calc R . .
C15 C 0.1441(3) 0.24241(9) 0.23141(11) 0.0391(4) Uani 1 1 d . . .
H15A H 0.2780 0.2644 0.2162 0.047 Uiso 1 1 calc R . .
H15B H 0.1900 0.2018 0.2612 0.047 Uiso 1 1 calc R . .
C16 C 0.0044(3) 0.77553(9) -0.15280(11) 0.0388(4) Uani 1 1 d . . .
H16A H 0.0436 0.7349 -0.1221 0.047 Uiso 1 1 calc R . .
H16B H 0.1422 0.7949 -0.1686 0.047 Uiso 1 1 calc R . .
C17 C -0.0995(3) 0.82383(9) -0.09562(11) 0.0407(4) Uani 1 1 d . . .
H17A H -0.1481 0.8632 -0.1274 0.049 Uiso 1 1 calc R . .
H17B H 0.0148 0.8377 -0.0521 0.049 Uiso 1 1 calc R . .
C18 C -0.2188(3) 0.53153(8) 0.29381(9) 0.0307(4) Uani 1 1 d . . .
H18A H -0.2181 0.4832 0.2935 0.037 Uiso 1 1 calc R . .
H18B H -0.3731 0.5460 0.2819 0.037 Uiso 1 1 calc R . .
C19 C -0.1315(3) 0.55554(8) 0.38047(9) 0.0312(4) Uani 1 1 d . . .
H19A H -0.1443 0.6037 0.3828 0.037 Uiso 1 1 calc R . .
H19B H 0.0259 0.5441 0.3915 0.037 Uiso 1 1 calc R . .
C20 C -0.2605(3) 0.52455(10) 0.44710(11) 0.0425(4) Uani 1 1 d . . .
H20A H -0.4175 0.5335 0.4345 0.064 Uiso 1 1 calc R . .
H20B H -0.2092 0.5433 0.5004 0.064 Uiso 1 1 calc R . .
H20C H -0.2363 0.4772 0.4485 0.064 Uiso 1 1 calc R . .
C21 C 0.2909(3) 0.62290(8) 0.02458(9) 0.0300(4) Uani 1 1 d . . .
H21A H 0.4489 0.6155 0.0413 0.036 Uiso 1 1 calc R . .
H21B H 0.2696 0.6704 0.0153 0.036 Uiso 1 1 calc R . .
C22 C 0.2270(3) 0.58656(9) -0.05696(10) 0.0417(4) Uani 1 1 d . . .
H22A H 0.0729 0.5970 -0.0769 0.050 Uiso 1 1 calc R . .
H22B H 0.2374 0.5388 -0.0475 0.050 Uiso 1 1 calc R . .
C23 C 0.3786(3) 0.60606(10) -0.12301(11) 0.0484(5) Uani 1 1 d . . .
H23A H 0.3695 0.6533 -0.1322 0.073 Uiso 1 1 calc R . .
H23B H 0.3315 0.5831 -0.1741 0.073 Uiso 1 1 calc R . .
H23C H 0.5304 0.5940 -0.1044 0.073 Uiso 1 1 calc R . .

loop_
_atom_site_aniso_label
_atom_site_aniso_U_11
_atom_site_aniso_U_22
_atom_site_aniso_U_33
_atom_site_aniso_U_23
_atom_site_aniso_U_13
_atom_site_aniso_U_12
S1 0.0414(3) 0.0415(3) 0.0386(3) 0.0135(2) 0.00882(19) 0.0118(2)
S2 0.0439(3) 0.0359(2) 0.0362(2) 0.00671(19) -0.00169(19) 0.0065(2)
C2 0.0324(9) 0.0332(9) 0.0286(8) 0.0034(7) 0.0065(7) -0.0016(7)
C3 0.0283(8) 0.0337(9) 0.0277(8) 0.0012(7) 0.0064(7) -0.0044(7)
C4 0.0288(8) 0.0264(8) 0.0233(8) 0.0012(6) -0.0004(6) -0.0055(6)
C5 0.0246(8) 0.0331(9) 0.0270(8) -0.0006(7) 0.0028(6) -0.0015(7)
C6 0.0274(8) 0.0300(8) 0.0224(8) 0.0001(6) 0.0009(6) -0.0083(7)
C7 0.0281(8) 0.0275(8) 0.0218(7) -0.0012(6) 0.0032(6) -0.0069(6)
C8 0.0272(8) 0.0309(9) 0.0289(8) 0.0000(7) 0.0045(7) -0.0007(7)
C9 0.0303(8) 0.0257(8) 0.0243(8) 0.0014(6) 0.0003(6) -0.0048(7)
C10 0.0301(9) 0.0331(9) 0.0286(8) 0.0021(7) 0.0057(7) -0.0049(7)
C11 0.0356(9) 0.0323(9) 0.0279(8) 0.0018(7) 0.0054(7) -0.0006(7)
C13 0.0639(13) 0.0351(10) 0.0327(10) 0.0097(8) 0.0168(9) 0.0034(9)
C14 0.0420(10) 0.0347(10) 0.0451(10) 0.0057(8) 0.0144(8) -0.0025(8)
C15 0.0417(10) 0.0376(10) 0.0384(10) 0.0043(8) 0.0048(8) 0.0039(8)
C16 0.0366(10) 0.0407(10) 0.0400(10) 0.0069(8) 0.0081(8) -0.0025(8)
C17 0.0527(11) 0.0325(10) 0.0374(10) 0.0073(8) 0.0068(8) -0.0054(8)
C18 0.0280(8) 0.0363(9) 0.0279(8) 0.0038(7) 0.0038(7) -0.0060(7)
C19 0.0334(9) 0.0328(9) 0.0276(8) 0.0008(7) 0.0041(7) -0.0011(7)
C20 0.0489(11) 0.0505(11) 0.0295(9) 0.0040(8) 0.0110(8) 0.0008(9)
C21 0.0310(9) 0.0320(9) 0.0274(8) 0.0017(7) 0.0050(7) -0.0035(7)
C22 0.0539(11) 0.0401(10) 0.0326(9) -0.0065(8) 0.0114(8) -0.0081(9)
C23 0.0663(13) 0.0500(12) 0.0317(10) -0.0050(9) 0.0178(9) 0.0040(10)

loop_
_atom_type_symbol
_atom_type_description
_atom_type_scat_dispersion_real
_atom_type_scat_dispersion_imag
_atom_type_scat_source
C C 0.0033 0.0016 'International Tables Vol C Tables 4.2.6.8 and 6.1.1.4'
H H 0.0000 0.0000 'International Tables Vol C Tables 4.2.6.8 and 6.1.1.4'
S S 0.1246 0.1234 'International Tables Vol C Tables 4.2.6.8 and 6.1.1.4'

loop_
_geom_angle_atom_site_label_1
_geom_angle_atom_site_label_2
_geom_angle_atom_site_label_3
_geom_angle
_geom_angle_site_symmetry_1
_geom_angle_site_symmetry_3
_geom_angle_publ_flag
C2 S1 C17 100.91(8) . . ?
C11 S2 C13 100.05(8) . . ?
C3 C2 S1 176.04(15) . . ?
C2 C3 C4 178.55(18) . . ?
C5 C4 C7 119.68(14) . . ?
C5 C4 C3 119.68(14) . . ?
C7 C4 C3 120.64(14) . . ?
C6 C5 C4 122.49(15) . . ?
C5 C6 C9 117.90(14) . . ?
C5 C6 C18 121.27(14) . . ?
C9 C6 C18 120.83(14) . . ?
C8 C7 C4 117.80(14) . . ?
C8 C7 C21 119.73(14) . . ?
C4 C7 C21 122.44(14) . . ?
C7 C8 C9 122.67(15) . . ?
C8 C9 C6 119.46(14) . . ?
C8 C9 C10 119.05(14) . . ?
C6 C9 C10 121.48(14) . . ?
C11 C10 C9 177.21(17) . . ?
C10 C11 S2 176.78(15) . . ?
C14 C13 S2 114.67(12) . . ?
C13 C14 C15 114.64(15) . . ?
C16 C15 C14 112.52(15) 3_565 . ?
C17 C16 C15 114.68(15) . 3_565 ?
C16 C17 S1 114.65(12) . . ?
C6 C18 C19 114.47(13) . . ?
C18 C19 C20 111.61(14) . . ?
C7 C21 C22 114.37(13) . . ?
C21 C22 C23 111.57(15) . . ?

loop_
_geom_bond_atom_site_label_1
_geom_bond_atom_site_label_2
_geom_bond_distance
_geom_bond_site_symmetry_2
_geom_bond_publ_flag
S1 C2 1.6845(17) . ?
S1 C17 1.8188(18) . ?
S2 C11 1.6882(17) . ?
S2 C13 1.8202(19) . ?
C2 C3 1.198(2) . ?
C3 C4 1.437(2) . ?
C4 C5 1.401(2) . ?
C4 C7 1.407(2) . ?
C5 C6 1.388(2) . ?
C6 C9 1.410(2) . ?
C6 C18 1.509(2) . ?
C7 C8 1.387(2) . ?
C7 C21 1.505(2) . ?
C8 C9 1.401(2) . ?
C9 C10 1.434(2) . ?
C10 C11 1.197(2) . ?
C13 C14 1.514(3) . ?
C14 C15 1.521(2) . ?
C15 C16 1.516(2) 3_565 ?
C16 C17 1.515(2) . ?
C16 C15 1.516(2) 3_565 ?
C18 C19 1.519(2) . ?
C19 C20 1.521(2) . ?
C21 C22 1.518(2) . ?
C22 C23 1.521(2) . ?
